data_7222755
loop_
_publ_author_name
'Range, K.J.'
'Huebner, H.'

_publ_section_title
;
 Mn Ga2 Se4 und Mn Ga2 Te4
;
_journal_name_full
;
Zeitschrift fuer Naturforschung, Teil B. Anorganische Chemie, Organische 
Chemie (2,1947-32,1977)
;
_journal_page_first 886
_journal_page_last 887
_journal_volume 31
_journal_year 1976
_chemical_formula_sum 'Ga2 Mn Se4'
_chemical_name_systematic 'Mn Ga2 Se4'
_space_group_IT_number 82
_symmetry_space_group_name_Hall 'I -4'
_symmetry_space_group_name_H-M 'I -4'
_cell_angle_alpha 90
_cell_angle_beta 90
_cell_angle_gamma 90
_cell_formula_units_Z 2
_cell_length_a 5.676
_cell_length_b 5.676
_cell_length_c 10.76
_cell_volume 346.655
_citation_journal_id_ASTM ZENBAX
_cod_data_source_file Range_ZENBAX_1976_1894.cif
_cod_data_source_block Ga2Mn1Se4
_cod_original_cell_volume 346.6547
_cod_original_formula_sum 'Ga2 Mn1 Se4'
_cod_database_code 7222755

loop_
_symmetry_equiv_pos_as_xyz
x,y,z
y,-x,-z
-x,-y,z
-y,x,-z
x+1/2,y+1/2,z+1/2
y+1/2,-x+1/2,-z+1/2
-x+1/2,-y+1/2,z+1/2
-y+1/2,x+1/2,-z+1/2

loop_
_atom_site_label
_atom_site_type_symbol
_atom_site_fract_x
_atom_site_fract_y
_atom_site_fract_z
_atom_site_occupancy
_atom_site_U_iso_or_equiv
Se1 Se-2 0.244 0.265 0.117 1 0.0
Mn1 Mn+2 0 0.5 0.75 1 0.0
Ga2 Ga+3 0 0.5 0.25 1 0.0
Ga1 Ga+3 0 0 0 1 0.0
